data_7217171
loop_
_publ_author_name
'Llano-Tom\'e, Francisco'
'Baz\'an, Bego\~na'
'Urtiaga, Miren-Karmele'
'Barandika, Gotzone'
'Lezama, Luis'
'Arriortua, Mar\'ia-Isabel'

_publ_section_title
;
 CuII--PDC-bpe frameworks (PDC = 2,5-pyridinedicarboxylate, bpe =
 1,2-di(4-pyridyl)ethylene): mapping of herringbone-type structures
;
_journal_issue 37
_journal_name_full CrystEngComm
_journal_page_first 8726
_journal_paper_doi 10.1039/C4CE00989D
_journal_volume 16
_journal_year 2014
_chemical_formula_moiety 'C26 H20 Cu2 N4 O10, C3 H13 N O4'
_chemical_formula_sum 'C29 H33 Cu2 N5 O14'
_chemical_formula_weight 802.68
_space_group_crystal_system monoclinic
_space_group_IT_number 7
_space_group_name_Hall 'P -2yac'
_space_group_name_H-M_alt 'P 1 n 1'
_symmetry_space_group_name_Hall 'P -2yac'
_symmetry_space_group_name_H-M 'P 1 n 1'
_atom_sites_solution_hydrogens geom
_atom_sites_solution_primary direct
_atom_sites_solution_secondary difmap
_audit_conform_dict_location ftp://ftp.iucr.org/pub/cif_core.dic
_audit_conform_dict_name cif_core.dic
_audit_conform_dict_version 2.4
_audit_creation_date 2014-04-07T10:19:03-00:00
_audit_creation_method 'WinGX routine CIF_UPDATE'
_cell_angle_alpha 90
_cell_angle_beta 94.0740(10)
_cell_angle_gamma 90
_cell_formula_units_Z 2
_cell_length_a 11.4682(2)
_cell_length_b 8.89770(10)
_cell_length_c 15.6872(2)
_cell_measurement_reflns_used 6549
_cell_measurement_temperature 100(2)
_cell_measurement_theta_max 74.0045
_cell_measurement_theta_min 2.8216
_cell_measurement_wavelength 1.54184
_cell_volume 1596.69(4)
_computing_cell_refinement
;
        CrysAlisPro, Agilent Technologies,
        Version 1.171.35.11 (release 16-05-2011 CrysAlis171 .NET)
        (compiled May 16 2011,17:55:39)
;
_computing_data_collection
;
        CrysAlisPro, Agilent Technologies,
        Version 1.171.35.11 (release 16-05-2011 CrysAlis171 .NET)
        (compiled May 16 2011,17:55:39)
;
_computing_data_reduction
;
        CrysAlisPro, Agilent Technologies,
        Version 1.171.35.11 (release 16-05-2011 CrysAlis171 .NET)
        (compiled May 16 2011,17:55:39)
;
_computing_structure_refinement 'SHELXL-97 (Sheldrick, 1997)'
_diffrn_ambient_temperature 100(2)
_diffrn_detector_area_resol_mean 5.2012
_diffrn_measured_fraction_theta_full 0.983
_diffrn_measured_fraction_theta_max 0.983
_diffrn_measurement_device_type 'SuperNova, Single source at offset), Atlas'
_diffrn_measurement_method '\w scans'
_diffrn_orient_matrix_UB_11 -0.0934615
_diffrn_orient_matrix_UB_12 0.0683838
_diffrn_orient_matrix_UB_13 -0.0640032
_diffrn_orient_matrix_UB_21 -0.0427383
_diffrn_orient_matrix_UB_22 -0.1590157
_diffrn_orient_matrix_UB_23 -0.0254464
_diffrn_orient_matrix_UB_31 -0.087014
_diffrn_orient_matrix_UB_32 0.0046044
_diffrn_orient_matrix_UB_33 0.0703563
_diffrn_radiation_monochromator graphite
_diffrn_radiation_type CuK\a
_diffrn_radiation_wavelength 1.54184
_diffrn_reflns_av_R_equivalents 0.0267
_diffrn_reflns_av_unetI/netI 0.0326
_diffrn_reflns_limit_h_max 12
_diffrn_reflns_limit_h_min -14
_diffrn_reflns_limit_k_max 11
_diffrn_reflns_limit_k_min -10
_diffrn_reflns_limit_l_max 19
_diffrn_reflns_limit_l_min -17
_diffrn_reflns_number 11540
_diffrn_reflns_theta_full 74.17
_diffrn_reflns_theta_max 74.17
_diffrn_reflns_theta_min 4.62
_diffrn_source 'fine-focus sealed tube'
_exptl_absorpt_coefficient_mu 2.341
_exptl_absorpt_correction_T_max 0.926
_exptl_absorpt_correction_T_min 0.854
_exptl_absorpt_correction_type analytical
_exptl_absorpt_process_details
;
        CrysAlisPro, Agilent Technologies,
        Version 1.171.35.11 (release 16-05-2011 CrysAlis171 .NET)
        (compiled May 16 2011,17:55:39)
Analytical numeric absorption correction using a multifaceted crystal
                        model based on expressions derived by R.C. Clark & J.S.
        (Clark, R. C. & Reid, J. S. (1995). Acta Cryst. A51, 887-897)
;
_exptl_crystal_colour blue
_exptl_crystal_density_diffrn 1.67
_exptl_crystal_density_meas 1.68(5)
_exptl_crystal_density_method Flotation
_exptl_crystal_description prism
_exptl_crystal_F_000 824
_exptl_crystal_size_max 0.0966
_exptl_crystal_size_mid 0.0642
_exptl_crystal_size_min 0.0354
_refine_diff_density_max 0.776
_refine_diff_density_min -0.355
_refine_diff_density_rms 0.066
_refine_ls_abs_structure_details 'Flack H D (1983), Acta Cryst. A39, 876-881'
_refine_ls_abs_structure_Flack 0.27(3)
_refine_ls_extinction_method none
_refine_ls_goodness_of_fit_ref 1.041
_refine_ls_hydrogen_treatment mixed
_refine_ls_matrix_type full
_refine_ls_number_parameters 519
_refine_ls_number_reflns 4648
_refine_ls_number_restraints 14
_refine_ls_restrained_S_all 1.04
_refine_ls_R_factor_all 0.0317
_refine_ls_R_factor_gt 0.0296
_refine_ls_shift/su_max 0
_refine_ls_shift/su_mean 0
_refine_ls_structure_factor_coef Fsqd
_refine_ls_weighting_details 'calc w=1/[\s^2^(Fo^2^)+(0.0466P)^2^+0.5560P] where P=(Fo^2^+2Fc^2^)/3'
_refine_ls_weighting_scheme calc
_refine_ls_wR_factor_gt 0.0767
_refine_ls_wR_factor_ref 0.0782
_reflns_number_gt 4419
_reflns_number_total 4648
_reflns_threshold_expression >2sigma(I)
_cod_data_source_file c4ce00989d2.cif
_cod_data_source_block fll698
_cod_depositor_comments 'Adding full bibliography for 7217171--7217172.cif.'
_cod_database_code 7217171

loop_
_symmetry_equiv_pos_as_xyz
'x, y, z'
'x+1/2, -y, z+1/2'

loop_
_atom_site_label
_atom_site_type_symbol
_atom_site_fract_x
_atom_site_fract_y
_atom_site_fract_z
_atom_site_U_iso_or_equiv
_atom_site_adp_type
_atom_site_occupancy
_atom_site_symmetry_multiplicity
_atom_site_calc_flag
_atom_site_refinement_flags
C1 C 0.2496(3) 0.0698(4) 0.4919(3) 0.0112(8) Uani 1 1 d .
C2 C 0.1434(3) 0.1389(4) 0.5295(2) 0.0123(7) Uani 1 1 d .
C3 C 0.1553(3) 0.2811(4) 0.5679(2) 0.0110(7) Uani 1 1 d .
C4 C 0.0342(4) 0.0687(4) 0.5264(3) 0.0136(8) Uani 1 1 d .
H4 H 0.0228 -0.0262 0.4992 0.016 Uiso 1 1 calc R
C5 C -0.0576(3) 0.1396(4) 0.5635(3) 0.0149(7) Uani 1 1 d .
C6 C -0.0373(3) 0.2795(4) 0.6000(2) 0.0118(7) Uani 1 1 d .
C7 C -0.1310(3) 0.3667(4) 0.6435(2) 0.0130(7) Uani 1 1 d .
C8 C 0.6948(3) -0.1194(4) 0.5131(2) 0.0149(7) Uani 1 1 d .
C9 C 0.6006(3) -0.2112(4) 0.5497(2) 0.0132(7) Uani 1 1 d .
C10 C 0.6173(3) -0.3471(4) 0.5914(3) 0.0166(8) Uani 1 1 d .
H10 H 0.6928 -0.3912 0.5978 0.02 Uiso 1 1 calc R
C11 C 0.5220(4) -0.4185(4) 0.6241(3) 0.0140(8) Uani 1 1 d .
C12 C 0.4015(3) -0.2203(4) 0.5670(2) 0.0130(7) Uani 1 1 d .
H12 H 0.3257 -0.1779 0.5569 0.016 Uiso 1 1 calc R
C13 C 0.4121(3) -0.3554(4) 0.6107(2) 0.0111(7) Uani 1 1 d .
C14 C 0.3030(4) -0.4240(4) 0.6430(3) 0.0128(8) Uani 1 1 d .
C15 C -0.0633(3) -0.1919(4) 0.7309(2) 0.0163(8) Uani 1 1 d .
C16 C 0.1260(3) -0.1327(4) 0.7050(3) 0.0164(8) Uani 1 1 d .
C17 C 0.1198(4) 0.0032(5) 0.7450(3) 0.0176(8) Uani 1 1 d .
C18 C -0.0768(4) -0.0558(4) 0.7707(3) 0.0179(8) Uani 1 1 d .
C19 C 0.6360(3) 0.3223(4) 0.4331(3) 0.0183(8) Uani 1 1 d .
C20 C 0.4385(4) 0.3615(5) 0.4234(3) 0.0198(8) Uani 1 1 d .
C21 C 0.4510(4) 0.5012(5) 0.3863(3) 0.0177(8) Uani 1 1 d .
C22 C 0.6557(4) 0.4607(5) 0.3950(3) 0.0213(8) Uani 1 1 d .
H22 H 0.733 0.4909 0.3849 0.026 Uiso 1 1 calc R
C23 C 0.5613(4) 0.5546(4) 0.3716(2) 0.0136(8) Uani 1 1 d .
C24 C 0.5805(3) 0.7007(5) 0.3321(2) 0.0162(8) Uani 1 1 d .
C25 C 0.4990(4) 0.8073(4) 0.3201(2) 0.0146(7) Uani 1 1 d .
C26 C 0.5158(4) 0.9543(4) 0.2791(2) 0.0138(8) Uani 1 1 d .
C27 C 0.1024(4) 0.1856(4) 0.3005(3) 0.0256(8) Uani 1 1 d .
C28 C -0.1026(4) 0.1401(5) 0.3166(3) 0.0303(8) Uani 1 1 d .
H28A H -0.1668 0.1896 0.3436 0.045 Uiso 1 1 calc R
H28B H -0.0897 0.0399 0.3414 0.045 Uiso 1 1 calc R
H28C H -0.1227 0.1308 0.255 0.045 Uiso 1 1 calc R
C29 C -0.0113(3) 0.3687(4) 0.3762(3) 0.0236(8) Uani 1 1 d .
H29A H -0.092 0.3768 0.3926 0.035 Uiso 1 1 calc R
H29B H 0.0059 0.4533 0.3391 0.035 Uiso 1 1 calc R
H29C H 0.0425 0.3707 0.4276 0.035 Uiso 1 1 calc R
Cu1 Cu 0.50463(3) 0.06940(5) 0.50160(3) 0.01069(12) Uani 1 1 d .
Cu2 Cu 0.05439(3) -0.43390(5) 0.63802(3) 0.01028(12) Uani 1 1 d .
N1 N 0.4921(3) -0.1470(4) 0.5385(2) 0.0116(6) Uani 1 1 d .
N2 N 0.5290(3) 0.2721(4) 0.4462(2) 0.0123(6) Uani 1 1 d .
N3 N 0.0368(3) -0.2329(4) 0.6974(2) 0.0136(6) Uani 1 1 d .
N4 N 0.0659(3) 0.3491(4) 0.6008(2) 0.0119(6) Uani 1 1 d .
N5 N 0.0030(3) 0.2287(4) 0.33076(19) 0.0215(7) Uani 1 1 d .
O1 O 0.7957(2) -0.1686(3) 0.5159(2) 0.0245(7) Uani 1 1 d .
O2 O 0.6630(2) 0.0077(3) 0.48058(19) 0.0161(6) Uani 1 1 d .
O1W O 0.0738(2) -0.2387(3) 0.38259(17) 0.0237(5) Uani 1 1 d D
O3 O 0.3121(3) -0.5110(3) 0.70508(18) 0.0182(6) Uani 1 1 d .
O2W O 0.4014(3) 0.2094(3) 0.74815(18) 0.0275(6) Uani 1 1 d D
O4 O 0.2084(2) -0.3808(3) 0.60352(17) 0.0129(5) Uani 1 1 d .
O3W O 0.1884(3) -0.4317(3) 0.2929(2) 0.0296(6) Uani 1 1 d D
O5 O 0.5683(2) 0.1275(3) 0.63720(19) 0.0196(6) Uani 1 1 d D
O6 O -0.0332(2) -0.3760(3) 0.51184(17) 0.0177(6) Uani 1 1 d .
H7W H 0.0159 -0.3392 0.4805 0.027 Uiso 1 1 calc R
O7 O 0.3453(2) 0.1227(3) 0.52498(17) 0.0139(5) Uani 1 1 d .
O8 O 0.2377(3) -0.0298(3) 0.43765(18) 0.0172(5) Uani 1 1 d .
O9 O -0.0989(2) 0.4965(3) 0.67130(17) 0.0139(5) Uani 1 1 d .
O10 O -0.2280(2) 0.3109(3) 0.64862(19) 0.0206(6) Uani 1 1 d .
O11 O 0.1926(3) 0.2608(3) 0.3099(2) 0.0340(7) Uani 1 1 d .
H3 H 0.224(5) 0.331(6) 0.566(4) 0.041 Uiso 1 1 d .
H5 H -0.127(5) 0.101(6) 0.564(4) 0.041 Uiso 1 1 d .
H5W H 0.633(2) 0.167(6) 0.644(3) 0.041 Uiso 1 1 d D
H6W H 0.522(3) 0.165(6) 0.669(3) 0.041 Uiso 1 1 d D
H8W H -0.082(5) -0.314(7) 0.516(4) 0.041 Uiso 1 1 d .
H11 H 0.535(5) -0.502(6) 0.654(4) 0.041 Uiso 1 1 d .
H15 H -0.129(5) -0.262(6) 0.726(4) 0.041 Uiso 1 1 d .
H16 H 0.188(5) -0.147(6) 0.674(4) 0.041 Uiso 1 1 d .
H17 H 0.180(5) 0.064(7) 0.747(4) 0.041 Uiso 1 1 d .
H18 H -0.147(5) -0.038(6) 0.795(4) 0.041 Uiso 1 1 d .
H19 H 0.698(5) 0.262(6) 0.455(3) 0.041 Uiso 1 1 d .
H20 H 0.364(5) 0.321(6) 0.431(3) 0.041 Uiso 1 1 d .
H21 H 0.385(6) 0.548(6) 0.369(4) 0.041 Uiso 1 1 d .
H24 H 0.662(5) 0.723(6) 0.322(4) 0.041 Uiso 1 1 d .
H25 H 0.430(5) 0.796(6) 0.335(4) 0.041 Uiso 1 1 d .
H34 H 0.116(4) -0.166(4) 0.397(3) 0.041 Uiso 1 1 d D
H35 H 0.118(4) -0.300(4) 0.361(3) 0.041 Uiso 1 1 d D
H36 H 0.448(4) 0.220(5) 0.790(2) 0.041 Uiso 1 1 d D
H37 H 0.381(4) 0.294(3) 0.732(3) 0.041 Uiso 1 1 d D
H38 H 0.190(5) -0.5239(16) 0.301(3) 0.041 Uiso 1 1 d D
H39 H 0.223(4) -0.412(5) 0.250(2) 0.041 Uiso 1 1 d D
H27 H 0.102(5) 0.082(6) 0.282(4) 0.041 Uiso 1 1 d .

loop_
_atom_site_aniso_label
_atom_site_aniso_U_11
_atom_site_aniso_U_22
_atom_site_aniso_U_33
_atom_site_aniso_U_23
_atom_site_aniso_U_13
_atom_site_aniso_U_12
C1 0.0097(18) 0.0064(17) 0.0175(19) 0.0018(12) 0.0012(14) -0.0004(12)
C2 0.0120(17) 0.0101(16) 0.0151(17) 0.0001(14) 0.0039(13) 0.0008(14)
C3 0.0105(16) 0.0102(16) 0.0126(16) 0.0014(13) 0.0027(12) -0.0018(14)
C4 0.0142(18) 0.0106(18) 0.0159(18) -0.0012(12) -0.0004(14) -0.0003(13)
C5 0.0115(16) 0.0148(16) 0.0188(17) -0.0012(13) 0.0041(13) -0.0033(13)
C6 0.0094(16) 0.0119(16) 0.0140(16) -0.0005(13) 0.0009(13) 0.0015(13)
C7 0.0146(17) 0.0129(16) 0.0119(15) -0.0010(12) 0.0042(13) 0.0003(13)
C8 0.0124(16) 0.0124(16) 0.0200(18) -0.0022(13) 0.0018(13) 0.0003(13)
C9 0.0108(16) 0.0118(16) 0.0169(17) -0.0012(14) 0.0008(13) 0.0004(13)
C10 0.0120(16) 0.0139(16) 0.0235(19) 0.0016(14) -0.0020(13) 0.0040(13)
C11 0.0168(19) 0.0098(17) 0.0153(18) 0.0022(12) 0.0002(14) -0.0010(13)
C12 0.0095(16) 0.0099(16) 0.0195(18) 0.0012(13) 0.0009(13) -0.0010(14)
C13 0.0111(17) 0.0116(17) 0.0105(16) -0.0015(13) -0.0009(13) -0.0025(14)
C14 0.017(2) 0.0091(17) 0.0129(18) -0.0030(12) 0.0050(14) -0.0031(13)
C15 0.0169(17) 0.0131(16) 0.0194(18) -0.0031(13) 0.0037(13) -0.0035(12)
C16 0.0120(17) 0.0130(18) 0.0243(19) -0.0051(14) 0.0017(14) -0.0016(14)
C17 0.0156(18) 0.0139(18) 0.0235(19) -0.0030(15) 0.0037(14) -0.0027(14)
C18 0.0156(18) 0.0150(16) 0.0239(19) -0.0049(14) 0.0067(14) -0.0009(13)
C19 0.0130(17) 0.0146(17) 0.028(2) 0.0053(15) 0.0079(14) 0.0023(13)
C20 0.0127(17) 0.0180(19) 0.029(2) 0.0062(16) 0.0016(15) -0.0021(14)
C21 0.0117(18) 0.0146(18) 0.0265(19) 0.0076(15) -0.0003(14) 0.0029(14)
C22 0.0132(17) 0.0188(16) 0.033(2) 0.0084(16) 0.0089(15) 0.0006(14)
C23 0.0172(19) 0.0116(16) 0.0123(16) 0.0018(13) 0.0035(13) -0.0018(13)
C24 0.020(2) 0.0137(17) 0.0154(17) 0.0035(13) 0.0053(13) -0.0007(13)
C25 0.0185(17) 0.0114(15) 0.0144(16) 0.0005(13) 0.0038(13) -0.0032(12)
C26 0.022(2) 0.0076(14) 0.0117(16) 0.0005(12) -0.0013(14) 0.0020(13)
C27 0.0264(19) 0.0225(18) 0.028(2) 0.0043(16) 0.0024(16) 0.0008(16)
C28 0.0259(19) 0.033(2) 0.031(2) -0.0015(16) -0.0020(15) -0.0002(16)
C29 0.0269(19) 0.0194(17) 0.0245(19) 0.0017(14) 0.0013(15) 0.0021(14)
Cu1 0.0083(2) 0.0076(2) 0.0164(2) 0.0021(2) 0.00271(19) 0.00082(19)
Cu2 0.0092(2) 0.0076(2) 0.0144(2) -0.0021(2) 0.00311(19) -0.00080(19)
N1 0.0107(15) 0.0095(14) 0.0151(15) 0.0007(12) 0.0041(11) 0.0014(12)
N2 0.0120(14) 0.0098(14) 0.0152(14) 0.0018(12) 0.0019(11) -0.0003(12)
N3 0.0124(14) 0.0136(15) 0.0151(14) -0.0023(12) 0.0025(11) -0.0008(12)
N4 0.0111(15) 0.0081(14) 0.0163(15) -0.0006(12) -0.0011(11) -0.0001(12)
N5 0.0238(17) 0.0229(16) 0.0175(15) -0.0026(12) -0.0011(12) 0.0061(13)
O1 0.0108(13) 0.0164(12) 0.0470(18) 0.0051(12) 0.0065(11) 0.0045(10)
O2 0.0138(13) 0.0107(12) 0.0245(14) 0.0036(10) 0.0064(10) 0.0012(9)
O1W 0.0237(13) 0.0288(13) 0.0190(12) -0.0036(10) 0.0051(10) -0.0067(11)
O3 0.0186(13) 0.0177(13) 0.0182(14) 0.0039(10) 0.0010(10) -0.0031(11)
O2W 0.0349(15) 0.0234(13) 0.0238(14) 0.0007(11) -0.0006(11) 0.0018(11)
O4 0.0094(12) 0.0109(12) 0.0187(13) -0.0007(9) 0.0019(9) -0.0004(10)
O3W 0.0336(15) 0.0257(13) 0.0310(15) 0.0018(11) 0.0133(12) 0.0014(11)
O5 0.0167(13) 0.0197(13) 0.0221(13) -0.0031(11) 0.0004(10) -0.0039(10)
O6 0.0168(13) 0.0212(13) 0.0156(12) 0.0023(10) 0.0046(10) 0.0063(10)
O7 0.0096(12) 0.0112(12) 0.0213(13) 0.0012(10) 0.0031(9) -0.0001(10)
O8 0.0172(13) 0.0163(12) 0.0181(13) -0.0040(11) 0.0025(10) 0.0039(10)
O9 0.0105(12) 0.0115(12) 0.0204(13) -0.0021(10) 0.0057(10) -0.0030(9)
O10 0.0129(13) 0.0206(13) 0.0294(15) -0.0072(11) 0.0091(10) -0.0055(10)
O11 0.0272(15) 0.0296(15) 0.0468(18) 0.0067(13) 0.0127(13) 0.0031(12)

loop_
_atom_type_symbol
_atom_type_description
_atom_type_scat_dispersion_real
_atom_type_scat_dispersion_imag
_atom_type_scat_source
C C 0.0181 0.0091 'International Tables Vol C Tables 4.2.6.8 and 6.1.1.4'
H H 0 0 'International Tables Vol C Tables 4.2.6.8 and 6.1.1.4'
Cu Cu -1.9646 0.5888 'International Tables Vol C Tables 4.2.6.8 and 6.1.1.4'
N N 0.0311 0.018 'International Tables Vol C Tables 4.2.6.8 and 6.1.1.4'
O O 0.0492 0.0322 'International Tables Vol C Tables 4.2.6.8 and 6.1.1.4'

loop_
_exptl_crystal_face_index_h
_exptl_crystal_face_index_k
_exptl_crystal_face_index_l
_exptl_crystal_face_perp_dist
-5 0 8 0.0246
-4 3 7 0.0259
-5 -3 6 0.0364
5 0 -8 0.0361
4 4 -5 0.0278
3 -4 -6 0.0453
1 0 10 0.0151
6 -1 4 0.0203
-1 4 -7 0.0323
-6 3 4 0.0282
-6 1 -5 0.0219
-1 -6 -1 0.0525
6 -1 5 0.0135
-6 -2 5 0.0308
-4 -4 -4 0.0509

loop_
_geom_angle_atom_site_label_1
_geom_angle_atom_site_label_2
_geom_angle_atom_site_label_3
_geom_angle
_geom_angle_site_symmetry_1
_geom_angle_site_symmetry_3
O8 C1 O7 126.9(4) . .
O8 C1 C2 120.5(3) . .
O7 C1 C2 112.6(3) . .
C4 C2 C3 118.5(3) . .
C4 C2 C1 123.1(3) . .
C3 C2 C1 118.3(3) . .
N4 C3 C2 121.6(4) . .
C5 C4 C2 119.1(3) . .
C6 C5 C4 118.2(4) . .
N4 C6 C5 123.0(4) . .
N4 C6 C7 114.3(3) . .
C5 C6 C7 122.7(4) . .
O10 C7 O9 125.7(4) . .
O10 C7 C6 119.6(3) . .
O9 C7 C6 114.7(3) . .
O1 C8 O2 124.4(4) . .
O1 C8 C9 119.5(4) . .
O2 C8 C9 116.1(3) . .
N1 C9 C10 121.3(4) . .
N1 C9 C8 113.3(3) . .
C10 C9 C8 125.4(4) . .
C9 C10 C11 119.2(4) . .
C13 C11 C10 119.3(4) . .
N1 C12 C13 123.3(4) . .
C11 C13 C12 118.3(4) . .
C11 C13 C14 123.6(4) . .
C12 C13 C14 118.1(3) . .
O3 C14 O4 126.3(4) . .
O3 C14 C13 119.2(4) . .
O4 C14 C13 114.4(3) . .
N3 C15 C18 122.8(4) . .
N3 C16 C17 124.0(4) . .
C16 C17 C26 119.3(4) . 2_465
C15 C18 C26 120.2(4) . 2_465
N2 C19 C22 122.7(4) . .
N2 C20 C21 123.1(4) . .
C20 C21 C23 120.0(4) . .
C19 C22 C23 119.7(4) . .
C21 C23 C22 116.8(4) . .
C21 C23 C24 122.7(4) . .
C22 C23 C24 120.4(4) . .
C25 C24 C23 124.5(3) . .
C24 C25 C26 125.3(4) . .
C17 C26 C18 117.1(4) 2_564 2_564
C17 C26 C25 123.4(4) 2_564 .
C18 C26 C25 119.5(4) 2_564 .
O11 C27 N5 122.5(4) . .
O7 Cu1 O2 177.53(12) . .
O7 Cu1 N1 95.26(12) . .
O2 Cu1 N1 82.29(13) . .
O7 Cu1 N2 91.38(12) . .
O2 Cu1 N2 91.10(12) . .
N1 Cu1 N2 170.03(14) . .
O7 Cu1 O5 90.66(11) . .
O2 Cu1 O5 88.91(12) . .
N1 Cu1 O5 88.46(12) . .
N2 Cu1 O5 98.92(12) . .
O4 Cu2 O9 175.74(12) . 1_545
O4 Cu2 N4 94.16(12) . 1_545
O9 Cu2 N4 81.63(13) 1_545 1_545
O4 Cu2 N3 92.03(12) . .
O9 Cu2 N3 92.04(12) 1_545 .
N4 Cu2 N3 169.05(14) 1_545 .
O4 Cu2 O6 93.33(11) . .
O9 Cu2 O6 87.32(11) 1_545 .
N4 Cu2 O6 89.95(12) 1_545 .
N3 Cu2 O6 98.71(12) . .
C12 N1 C9 118.4(3) . .
C12 N1 Cu1 129.6(3) . .
C9 N1 Cu1 110.6(3) . .
C19 N2 C20 117.7(3) . .
C19 N2 Cu1 121.3(3) . .
C20 N2 Cu1 121.0(3) . .
C15 N3 C16 116.5(3) . .
C15 N3 Cu2 122.1(3) . .
C16 N3 Cu2 121.3(3) . .
C3 N4 C6 119.6(3) . .
C3 N4 Cu2 128.0(3) . 1_565
C6 N4 Cu2 111.7(3) . 1_565
C27 N5 C28 121.3(3) . .
C27 N5 C29 123.8(3) . .
C28 N5 C29 114.9(3) . .
C8 O2 Cu1 115.0(3) . .
C14 O4 Cu2 123.6(3) . .
C1 O7 Cu1 128.9(3) . .
C7 O9 Cu2 115.7(2) . 1_565

loop_
_geom_bond_atom_site_label_1
_geom_bond_atom_site_label_2
_geom_bond_distance
_geom_bond_site_symmetry_2
C1 O8 1.230(5) .
C1 O7 1.271(5) .
C1 C2 1.520(5) .
C2 C4 1.397(6) .
C2 C3 1.404(5) .
C3 N4 1.326(5) .
C4 C5 1.390(6) .
C5 C6 1.383(5) .
C6 N4 1.335(5) .
C6 C7 1.525(5) .
C7 O10 1.227(5) .
C7 O9 1.279(5) .
C8 O1 1.235(5) .
C8 O2 1.283(5) .
C8 C9 1.499(5) .
C9 N1 1.369(5) .
C9 C10 1.382(5) .
C10 C11 1.393(6) .
C11 C13 1.383(6) .
C12 N1 1.332(5) .
C12 C13 1.384(5) .
C13 C14 1.511(5) .
C14 O3 1.243(5) .
C14 O4 1.269(5) .
C15 N3 1.346(5) .
C15 C18 1.376(5) .
C16 N3 1.355(5) .
C16 C17 1.367(6) .
C17 C26 1.393(6) 2_465
C18 C26 1.394(6) 2_465
C19 N2 1.335(5) .
C19 C22 1.395(5) .
C20 N2 1.336(5) .
C20 C21 1.384(6) .
C21 C23 1.386(6) .
C22 C23 1.395(6) .
C23 C24 1.464(5) .
C24 C25 1.335(4) .
C25 C26 1.476(5) .
C26 C17 1.393(6) 2_564
C26 C18 1.394(6) 2_564
C27 O11 1.232(5) .
C27 N5 1.323(5) .
C28 N5 1.449(5) .
C29 N5 1.450(5) .
Cu1 O7 1.947(3) .
Cu1 O2 1.948(3) .
Cu1 N1 2.018(3) .
Cu1 N2 2.030(3) .
Cu1 O5 2.259(3) .
Cu2 O4 1.942(3) .
Cu2 O9 1.970(3) 1_545
Cu2 N4 2.024(3) 1_545
Cu2 N3 2.034(3) .
Cu2 O6 2.216(3) .
N4 Cu2 2.024(3) 1_565
O9 Cu2 1.970(3) 1_565
